data_7202948
loop_
_publ_author_name
'Patra, Goutam K.'
'Goldberg, Israel'
'De, Senjuti'
'Datta, Dipankar'

_publ_section_title
;
 Effect of the size of discrete anions on the nuclearity of a complex
 cation
;
_journal_issue 9
_journal_name_full CrystEngComm
_journal_page_first 828
_journal_paper_doi 10.1039/b706781j
_journal_volume 9
_journal_year 2007
_chemical_formula_moiety 'C42 H28 Ag F3 N4 O2'
_chemical_formula_sum 'C42 H28 Ag F3 N4 O2'
_chemical_formula_weight 785.55
_chemical_name_systematic
;

?

;
_space_group_IT_number 2
_symmetry_cell_setting triclinic
_symmetry_space_group_name_Hall '-P 1'
_symmetry_space_group_name_H-M 'P -1'
_atom_sites_solution_hydrogens geom
_atom_sites_solution_primary direct
_atom_sites_solution_secondary difmap
_audit_creation_method SHELXL-97
_cell_angle_alpha 74.5910(14)
_cell_angle_beta 83.1028(11)
_cell_angle_gamma 74.0146(12)
_cell_formula_units_Z 2
_cell_length_a 11.1133(3)
_cell_length_b 12.2933(2)
_cell_length_c 13.1444(3)
_cell_measurement_reflns_used 5418
_cell_measurement_temperature 110(2)
_cell_measurement_theta_max 27.00
_cell_measurement_theta_min 2.07
_cell_volume 1662.15(7)
_computing_cell_refinement Denzo
_computing_data_collection 'Collect, Nonius V.B.'
_computing_data_reduction Denzo
_computing_structure_refinement 'SHELXL-97 (Sheldrick, 1997)'
_computing_structure_solution SIR-97
_diffrn_ambient_temperature 110(2)
_diffrn_detector_area_resol_mean '56 microns'
_diffrn_measured_fraction_theta_full 0.982
_diffrn_measured_fraction_theta_max 0.982
_diffrn_measurement_device_type 'Nonius KappaCCD'
_diffrn_measurement_method '1 deg. Phi & Omega scan'
_diffrn_radiation_monochromator graphite
_diffrn_radiation_source 'fine-focus sealed tube'
_diffrn_radiation_type MoK\a
_diffrn_radiation_wavelength 0.71073
_diffrn_reflns_av_R_equivalents 0.0250
_diffrn_reflns_av_sigmaI/netI 0.0394
_diffrn_reflns_limit_h_max 14
_diffrn_reflns_limit_h_min 0
_diffrn_reflns_limit_k_max 15
_diffrn_reflns_limit_k_min -14
_diffrn_reflns_limit_l_max 16
_diffrn_reflns_limit_l_min -16
_diffrn_reflns_number 13543
_diffrn_reflns_theta_full 27.00
_diffrn_reflns_theta_max 27.00
_diffrn_reflns_theta_min 1.91
_exptl_absorpt_coefficient_mu 0.669
_exptl_absorpt_correction_T_max 0.8778
_exptl_absorpt_correction_T_min 0.8506
_exptl_absorpt_correction_type multi-scan
_exptl_absorpt_process_details 'Blessing (1995)'
_exptl_crystal_colour yellow
_exptl_crystal_density_diffrn 1.570
_exptl_crystal_density_method 'not measured'
_exptl_crystal_description prism
_exptl_crystal_F_000 796
_exptl_crystal_size_max 0.25
_exptl_crystal_size_mid 0.20
_exptl_crystal_size_min 0.20
_refine_diff_density_max 0.869
_refine_diff_density_min -0.677
_refine_diff_density_rms 0.072
_refine_ls_extinction_method none
_refine_ls_goodness_of_fit_ref 1.039
_refine_ls_hydrogen_treatment constr
_refine_ls_matrix_type full
_refine_ls_number_parameters 469
_refine_ls_number_reflns 7127
_refine_ls_number_restraints 0
_refine_ls_restrained_S_all 1.039
_refine_ls_R_factor_all 0.0380
_refine_ls_R_factor_gt 0.0317
_refine_ls_shift/su_max 0.002
_refine_ls_shift/su_mean 0.000
_refine_ls_structure_factor_coef Fsqd
_refine_ls_weighting_details 'calc w=1/[\s^2^(Fo^2^)+(0.0243P)^2^+1.6944P] where P=(Fo^2^+2Fc^2^)/3'
_refine_ls_weighting_scheme calc
_refine_ls_wR_factor_gt 0.0705
_refine_ls_wR_factor_ref 0.0740
_reflns_number_gt 6413
_reflns_number_total 7127
_reflns_threshold_expression >2sigma(I)
_cod_data_source_file b706781j.txt
_cod_data_source_block 4
_cod_original_cell_volume 1662.15(6)
_cod_database_code 7202948

loop_
_symmetry_equiv_pos_as_xyz
'x, y, z'
'-x, -y, -z'

loop_
_atom_site_label
_atom_site_type_symbol
_atom_site_fract_x
_atom_site_fract_y
_atom_site_fract_z
_atom_site_U_iso_or_equiv
_atom_site_adp_type
_atom_site_occupancy
_atom_site_symmetry_multiplicity
_atom_site_calc_flag
_atom_site_refinement_flags
_atom_site_disorder_assembly
_atom_site_disorder_group
Ag1 Ag 0.859977(15) 0.537033(13) 0.314748(13) 0.01850(6) Uani 1 1 d . . .
N2 N 1.00890(16) 0.37130(15) 0.36267(14) 0.0170(4) Uani 1 1 d . . .
N3 N 0.76420(16) 0.72626(14) 0.30365(14) 0.0158(4) Uani 1 1 d . . .
N4 N 1.18926(17) 0.15800(15) 0.41526(14) 0.0177(4) Uani 1 1 d . . .
N5 N 0.57702(17) 0.93780(15) 0.26643(14) 0.0176(4) Uani 1 1 d . . .
C6 C 1.2011(2) 0.23799(18) 0.32272(17) 0.0172(4) Uani 1 1 d . . .
C7 C 1.3049(2) 0.21206(19) 0.25122(18) 0.0205(4) Uani 1 1 d . . .
H7 H 1.3680 0.1411 0.2693 0.025 Uiso 1 1 calc R . .
C8 C 1.3136(2) 0.2898(2) 0.15607(18) 0.0230(5) Uani 1 1 d . . .
H8 H 1.3825 0.2716 0.1079 0.028 Uiso 1 1 calc R . .
C9 C 1.2219(2) 0.3963(2) 0.12842(19) 0.0249(5) Uani 1 1 d . . .
H9 H 1.2296 0.4492 0.0621 0.030 Uiso 1 1 calc R . .
C10 C 1.1219(2) 0.4238(2) 0.19673(18) 0.0240(5) Uani 1 1 d . . .
H10 H 1.0608 0.4961 0.1783 0.029 Uiso 1 1 calc R . .
C11 C 1.1098(2) 0.34449(18) 0.29463(17) 0.0174(4) Uani 1 1 d . . .
C12 C 1.08822(19) 0.18239(18) 0.47784(17) 0.0166(4) Uani 1 1 d . . .
C13 C 1.0732(2) 0.08616(18) 0.57127(16) 0.0173(4) Uani 1 1 d . . .
C14 C 1.1810(2) 0.00491(19) 0.61442(18) 0.0222(5) Uani 1 1 d . . .
H14 H 1.2612 0.0161 0.5881 0.027 Uiso 1 1 calc R . .
C15 C 1.1718(2) -0.0919(2) 0.69524(19) 0.0279(5) Uani 1 1 d . . .
H15 H 1.2458 -0.1465 0.7237 0.034 Uiso 1 1 calc R . .
C16 C 1.0554(2) -0.1095(2) 0.73486(18) 0.0277(5) Uani 1 1 d . . .
H16 H 1.0492 -0.1763 0.7897 0.033 Uiso 1 1 calc R . .
C17 C 0.9483(2) -0.0286(2) 0.69350(18) 0.0241(5) Uani 1 1 d . . .
H17 H 0.8683 -0.0392 0.7213 0.029 Uiso 1 1 calc R . .
C18 C 0.9566(2) 0.06808(19) 0.61187(18) 0.0207(4) Uani 1 1 d . . .
H18 H 0.8823 0.1222 0.5836 0.025 Uiso 1 1 calc R . .
C19 C 0.99680(19) 0.29368(18) 0.45216(16) 0.0156(4) Uani 1 1 d . . .
C20 C 0.88409(19) 0.32769(17) 0.52126(16) 0.0155(4) Uani 1 1 d . . .
C21 C 0.8935(2) 0.33653(19) 0.62320(17) 0.0215(5) Uani 1 1 d . . .
H21 H 0.9736 0.3221 0.6500 0.026 Uiso 1 1 calc R . .
C22 C 0.7858(2) 0.3665(2) 0.68575(19) 0.0276(5) Uani 1 1 d . . .
H22 H 0.7921 0.3732 0.7552 0.033 Uiso 1 1 calc R . .
C23 C 0.6687(2) 0.38672(19) 0.6470(2) 0.0279(5) Uani 1 1 d . . .
H23 H 0.5951 0.4064 0.6902 0.033 Uiso 1 1 calc R . .
C24 C 0.6590(2) 0.37832(19) 0.5458(2) 0.0259(5) Uani 1 1 d . . .
H24 H 0.5787 0.3927 0.5194 0.031 Uiso 1 1 calc R . .
C25 C 0.7662(2) 0.34896(18) 0.48258(18) 0.0199(4) Uani 1 1 d . . .
H25 H 0.7593 0.3434 0.4129 0.024 Uiso 1 1 calc R . .
C26 C 0.67298(19) 0.75054(18) 0.38085(16) 0.0155(4) Uani 1 1 d . . .
C27 C 0.6743(2) 0.67019(18) 0.47991(17) 0.0191(4) Uani 1 1 d . . .
H27 H 0.7353 0.5973 0.4923 0.023 Uiso 1 1 calc R . .
C28 C 0.5874(2) 0.69771(19) 0.55811(18) 0.0221(5) Uani 1 1 d . . .
H28 H 0.5890 0.6442 0.6253 0.026 Uiso 1 1 calc R . .
C29 C 0.4955(2) 0.80495(19) 0.53974(18) 0.0237(5) Uani 1 1 d . . .
H29 H 0.4355 0.8225 0.5948 0.028 Uiso 1 1 calc R . .
C30 C 0.4912(2) 0.88411(19) 0.44397(17) 0.0211(5) Uani 1 1 d . . .
H30 H 0.4281 0.9556 0.4324 0.025 Uiso 1 1 calc R . .
C31 C 0.5816(2) 0.85857(18) 0.36219(17) 0.0168(4) Uani 1 1 d . . .
C32 C 0.76408(19) 0.80678(17) 0.21358(16) 0.0154(4) Uani 1 1 d . . .
C33 C 0.87513(19) 0.78732(18) 0.13868(16) 0.0170(4) Uani 1 1 d . . .
C34 C 0.9007(2) 0.70019(18) 0.08421(17) 0.0207(4) Uani 1 1 d . . .
H34 H 0.8453 0.6514 0.0926 0.025 Uiso 1 1 calc R . .
C35 C 1.0076(2) 0.6847(2) 0.01735(18) 0.0252(5) Uani 1 1 d . . .
H35 H 1.0245 0.6261 -0.0209 0.030 Uiso 1 1 calc R . .
C36 C 1.0895(2) 0.7544(2) 0.00632(18) 0.0265(5) Uani 1 1 d . . .
H36 H 1.1634 0.7422 -0.0382 0.032 Uiso 1 1 calc R . .
C37 C 1.0643(2) 0.8418(2) 0.05999(19) 0.0279(5) Uani 1 1 d . . .
H37 H 1.1205 0.8896 0.0521 0.033 Uiso 1 1 calc R . .
C38 C 0.9564(2) 0.85915(19) 0.12531(18) 0.0217(5) Uani 1 1 d . . .
H38 H 0.9379 0.9201 0.1610 0.026 Uiso 1 1 calc R . .
C39 C 0.66472(19) 0.91247(18) 0.19317(16) 0.0161(4) Uani 1 1 d . . .
C40 C 0.65291(19) 0.99562(18) 0.08719(16) 0.0162(4) Uani 1 1 d . . .
C41 C 0.66841(19) 0.95598(19) -0.00495(17) 0.0190(4) Uani 1 1 d . . .
H41 H 0.6941 0.8746 -0.0008 0.023 Uiso 1 1 calc R . .
C42 C 0.6466(2) 1.0347(2) -0.10245(18) 0.0224(5) Uani 1 1 d . . .
H42 H 0.6556 1.0070 -0.1646 0.027 Uiso 1 1 calc R . .
C43 C 0.6116(2) 1.1536(2) -0.10950(18) 0.0238(5) Uani 1 1 d . . .
H43 H 0.5968 1.2074 -0.1763 0.029 Uiso 1 1 calc R . .
C44 C 0.5982(2) 1.19373(19) -0.01857(18) 0.0221(5) Uani 1 1 d . . .
H44 H 0.5757 1.2752 -0.0234 0.027 Uiso 1 1 calc R . .
C45 C 0.6176(2) 1.11537(18) 0.07938(18) 0.0195(4) Uani 1 1 d . . .
H45 H 0.6068 1.1435 0.1414 0.023 Uiso 1 1 calc R . .
O46 O 0.64385(18) 0.53817(17) 0.26704(15) 0.0385(4) Uani 1 1 d . . .
O47 O 0.79691(17) 0.45035(18) 0.16849(17) 0.0414(5) Uani 1 1 d . . .
C48 C 0.6871(2) 0.48192(19) 0.20025(18) 0.0226(5) Uani 1 1 d . . .
C49 C 0.5916(2) 0.44031(19) 0.15426(17) 0.0193(4) Uani 1 1 d . . .
F50 F 0.47514(13) 0.50788(13) 0.15513(12) 0.0314(3) Uani 1 1 d . . .
F51 F 0.62195(14) 0.43175(15) 0.05487(11) 0.0388(4) Uani 1 1 d . . .
F52 F 0.58506(15) 0.33335(12) 0.21102(12) 0.0361(4) Uani 1 1 d . . .

loop_
_atom_site_aniso_label
_atom_site_aniso_U_11
_atom_site_aniso_U_22
_atom_site_aniso_U_33
_atom_site_aniso_U_23
_atom_site_aniso_U_13
_atom_site_aniso_U_12
Ag1 0.01710(9) 0.01474(9) 0.02105(9) -0.00513(6) -0.00066(6) 0.00080(6)
N2 0.0152(9) 0.0155(8) 0.0185(9) -0.0050(7) -0.0001(7) -0.0008(7)
N3 0.0146(9) 0.0128(8) 0.0196(9) -0.0051(7) -0.0003(7) -0.0019(7)
N4 0.0172(9) 0.0160(9) 0.0198(9) -0.0058(7) -0.0014(7) -0.0027(7)
N5 0.0181(9) 0.0161(9) 0.0188(9) -0.0065(7) 0.0003(7) -0.0030(7)
C6 0.0156(10) 0.0174(10) 0.0200(11) -0.0069(8) -0.0007(8) -0.0042(8)
C7 0.0157(11) 0.0186(10) 0.0267(12) -0.0087(9) 0.0008(9) -0.0013(8)
C8 0.0190(11) 0.0243(11) 0.0240(12) -0.0075(9) 0.0053(9) -0.0038(9)
C9 0.0239(12) 0.0240(11) 0.0227(12) -0.0016(9) 0.0025(9) -0.0050(9)
C10 0.0227(12) 0.0192(11) 0.0242(12) -0.0017(9) 0.0033(9) -0.0012(9)
C11 0.0151(10) 0.0164(10) 0.0199(11) -0.0053(8) 0.0001(8) -0.0022(8)
C12 0.0145(10) 0.0162(10) 0.0197(11) -0.0063(8) -0.0018(8) -0.0024(8)
C13 0.0206(11) 0.0149(10) 0.0179(10) -0.0064(8) -0.0007(8) -0.0047(8)
C14 0.0224(12) 0.0222(11) 0.0200(11) -0.0047(9) -0.0020(9) -0.0023(9)
C15 0.0304(13) 0.0257(12) 0.0228(12) -0.0018(9) -0.0076(10) -0.0006(10)
C16 0.0417(15) 0.0214(11) 0.0202(12) -0.0018(9) -0.0015(10) -0.0114(10)
C17 0.0283(13) 0.0248(12) 0.0231(12) -0.0078(9) 0.0032(9) -0.0129(10)
C18 0.0213(11) 0.0177(10) 0.0241(11) -0.0067(9) -0.0003(9) -0.0054(9)
C19 0.0141(10) 0.0170(10) 0.0168(10) -0.0060(8) -0.0014(8) -0.0035(8)
C20 0.0167(10) 0.0123(9) 0.0157(10) -0.0020(8) 0.0011(8) -0.0031(8)
C21 0.0235(12) 0.0205(11) 0.0211(11) -0.0063(9) -0.0021(9) -0.0051(9)
C22 0.0398(15) 0.0225(12) 0.0202(12) -0.0089(9) 0.0077(10) -0.0076(10)
C23 0.0261(13) 0.0175(11) 0.0367(14) -0.0084(10) 0.0142(10) -0.0051(9)
C24 0.0186(12) 0.0188(11) 0.0374(14) -0.0044(10) 0.0015(10) -0.0036(9)
C25 0.0194(11) 0.0168(10) 0.0220(11) -0.0042(8) -0.0013(9) -0.0023(8)
C26 0.0158(10) 0.0150(10) 0.0170(10) -0.0055(8) -0.0010(8) -0.0046(8)
C27 0.0217(11) 0.0133(10) 0.0216(11) -0.0038(8) -0.0002(9) -0.0039(8)
C28 0.0271(12) 0.0195(11) 0.0186(11) -0.0038(9) 0.0015(9) -0.0061(9)
C29 0.0257(12) 0.0216(11) 0.0220(11) -0.0080(9) 0.0077(9) -0.0045(9)
C30 0.0210(11) 0.0190(10) 0.0219(11) -0.0072(9) 0.0024(9) -0.0020(9)
C31 0.0166(10) 0.0151(10) 0.0187(10) -0.0051(8) -0.0008(8) -0.0033(8)
C32 0.0158(10) 0.0143(10) 0.0173(10) -0.0049(8) -0.0016(8) -0.0042(8)
C33 0.0133(10) 0.0169(10) 0.0160(10) -0.0009(8) -0.0010(8) 0.0012(8)
C34 0.0224(11) 0.0164(10) 0.0199(11) -0.0020(8) -0.0007(9) -0.0019(9)
C35 0.0267(13) 0.0235(12) 0.0183(11) -0.0053(9) 0.0006(9) 0.0048(9)
C36 0.0178(11) 0.0316(13) 0.0204(12) 0.0007(10) 0.0035(9) 0.0011(9)
C37 0.0195(12) 0.0323(13) 0.0280(13) -0.0009(10) 0.0014(10) -0.0073(10)
C38 0.0183(11) 0.0210(11) 0.0248(12) -0.0064(9) -0.0008(9) -0.0030(9)
C39 0.0150(10) 0.0141(10) 0.0199(11) -0.0061(8) -0.0012(8) -0.0030(8)
C40 0.0117(10) 0.0160(10) 0.0190(10) -0.0028(8) 0.0009(8) -0.0026(8)
C41 0.0148(11) 0.0194(10) 0.0210(11) -0.0065(9) -0.0001(8) -0.0003(8)
C42 0.0173(11) 0.0293(12) 0.0190(11) -0.0054(9) 0.0005(9) -0.0043(9)
C43 0.0194(11) 0.0255(12) 0.0207(11) 0.0041(9) -0.0005(9) -0.0057(9)
C44 0.0197(11) 0.0160(10) 0.0275(12) -0.0013(9) -0.0004(9) -0.0038(8)
C45 0.0163(11) 0.0182(10) 0.0228(11) -0.0053(9) 0.0009(8) -0.0026(8)
O46 0.0384(11) 0.0481(12) 0.0379(11) -0.0242(9) -0.0058(8) -0.0104(9)
O47 0.0193(9) 0.0531(12) 0.0555(13) -0.0187(10) 0.0004(8) -0.0114(8)
C48 0.0253(12) 0.0203(11) 0.0210(11) 0.0019(9) -0.0063(9) -0.0084(9)
C49 0.0196(11) 0.0194(10) 0.0174(11) -0.0042(8) 0.0003(8) -0.0032(8)
F50 0.0196(7) 0.0358(8) 0.0375(8) -0.0144(6) -0.0074(6) 0.0026(6)
F51 0.0354(9) 0.0654(11) 0.0232(8) -0.0222(7) 0.0037(6) -0.0162(8)
F52 0.0418(9) 0.0222(7) 0.0443(9) 0.0009(6) -0.0099(7) -0.0137(6)

loop_
_atom_type_symbol
_atom_type_description
_atom_type_scat_dispersion_real
_atom_type_scat_dispersion_imag
_atom_type_scat_source
C C 0.0033 0.0016 'International Tables Vol C Tables 4.2.6.8 and 6.1.1.4'
H H 0.0000 0.0000 'International Tables Vol C Tables 4.2.6.8 and 6.1.1.4'
Ag Ag -0.8971 1.1015 'International Tables Vol C Tables 4.2.6.8 and 6.1.1.4'
F F 0.0171 0.0103 'International Tables Vol C Tables 4.2.6.8 and 6.1.1.4'
N N 0.0061 0.0033 'International Tables Vol C Tables 4.2.6.8 and 6.1.1.4'
O O 0.0106 0.0060 'International Tables Vol C Tables 4.2.6.8 and 6.1.1.4'

loop_
_geom_angle_atom_site_label_1
_geom_angle_atom_site_label_2
_geom_angle_atom_site_label_3
_geom_angle
_geom_angle_site_symmetry_1
_geom_angle_site_symmetry_3
_geom_angle_publ_flag
N2 Ag1 N3 155.53(6) . . ?
N2 Ag1 O46 121.86(6) . . ?
N3 Ag1 O46 81.25(6) . . ?
C19 N2 C11 118.85(18) . . ?
C19 N2 Ag1 121.17(14) . . ?
C11 N2 Ag1 119.76(13) . . ?
C32 N3 C26 118.26(17) . . ?
C32 N3 Ag1 121.69(13) . . ?
C26 N3 Ag1 116.73(13) . . ?
C12 N4 C6 118.15(18) . . ?
C39 N5 C31 117.67(18) . . ?
N4 C6 C11 121.33(19) . . ?
N4 C6 C7 119.62(19) . . ?
C11 C6 C7 119.00(19) . . ?
C8 C7 C6 119.7(2) . . ?
C8 C7 H7 120.2 . . ?
C6 C7 H7 120.2 . . ?
C7 C8 C9 121.1(2) . . ?
C7 C8 H8 119.5 . . ?
C9 C8 H8 119.5 . . ?
C10 C9 C8 120.3(2) . . ?
C10 C9 H9 119.9 . . ?
C8 C9 H9 119.9 . . ?
C9 C10 C11 119.8(2) . . ?
C9 C10 H10 120.1 . . ?
C11 C10 H10 120.1 . . ?
N2 C11 C10 119.89(19) . . ?
N2 C11 C6 119.92(19) . . ?
C10 C11 C6 120.2(2) . . ?
N4 C12 C19 120.95(19) . . ?
N4 C12 C13 115.59(18) . . ?
C19 C12 C13 123.38(18) . . ?
C18 C13 C14 118.5(2) . . ?
C18 C13 C12 122.78(19) . . ?
C14 C13 C12 118.48(19) . . ?
C15 C14 C13 120.6(2) . . ?
C15 C14 H14 119.7 . . ?
C13 C14 H14 119.7 . . ?
C14 C15 C16 120.5(2) . . ?
C14 C15 H15 119.8 . . ?
C16 C15 H15 119.8 . . ?
C17 C16 C15 119.1(2) . . ?
C17 C16 H16 120.4 . . ?
C15 C16 H16 120.4 . . ?
C16 C17 C18 120.8(2) . . ?
C16 C17 H17 119.6 . . ?
C18 C17 H17 119.6 . . ?
C17 C18 C13 120.4(2) . . ?
C17 C18 H18 119.8 . . ?
C13 C18 H18 119.8 . . ?
N2 C19 C12 120.66(18) . . ?
N2 C19 C20 115.96(18) . . ?
C12 C19 C20 123.37(18) . . ?
C21 C20 C25 119.7(2) . . ?
C21 C20 C19 121.83(19) . . ?
C25 C20 C19 118.47(18) . . ?
C22 C21 C20 119.9(2) . . ?
C22 C21 H21 120.0 . . ?
C20 C21 H21 120.0 . . ?
C23 C22 C21 120.1(2) . . ?
C23 C22 H22 120.0 . . ?
C21 C22 H22 120.0 . . ?
C24 C23 C22 120.2(2) . . ?
C24 C23 H23 119.9 . . ?
C22 C23 H23 119.9 . . ?
C23 C24 C25 120.1(2) . . ?
C23 C24 H24 119.9 . . ?
C25 C24 H24 119.9 . . ?
C24 C25 C20 120.0(2) . . ?
C24 C25 H25 120.0 . . ?
C20 C25 H25 120.0 . . ?
N3 C26 C27 119.97(19) . . ?
N3 C26 C31 119.82(18) . . ?
C27 C26 C31 120.15(19) . . ?
C28 C27 C26 119.6(2) . . ?
C28 C27 H27 120.2 . . ?
C26 C27 H27 120.2 . . ?
C27 C28 C29 120.5(2) . . ?
C27 C28 H28 119.7 . . ?
C29 C28 H28 119.7 . . ?
C30 C29 C28 121.1(2) . . ?
C30 C29 H29 119.4 . . ?
C28 C29 H29 119.4 . . ?
C29 C30 C31 119.5(2) . . ?
C29 C30 H30 120.3 . . ?
C31 C30 H30 120.3 . . ?
N5 C31 C26 121.49(19) . . ?
N5 C31 C30 119.37(19) . . ?
C26 C31 C30 119.13(19) . . ?
N3 C32 C39 120.92(18) . . ?
N3 C32 C33 117.25(18) . . ?
C39 C32 C33 121.67(18) . . ?
C34 C33 C38 119.8(2) . . ?
C34 C33 C32 122.57(19) . . ?
C38 C33 C32 117.65(19) . . ?
C33 C34 C35 119.7(2) . . ?
C33 C34 H34 120.1 . . ?
C35 C34 H34 120.1 . . ?
C36 C35 C34 120.3(2) . . ?
C36 C35 H35 119.9 . . ?
C34 C35 H35 119.9 . . ?
C35 C36 C37 120.3(2) . . ?
C35 C36 H36 119.9 . . ?
C37 C36 H36 119.9 . . ?
C36 C37 C38 119.7(2) . . ?
C36 C37 H37 120.1 . . ?
C38 C37 H37 120.1 . . ?
C37 C38 C33 120.2(2) . . ?
C37 C38 H38 119.9 . . ?
C33 C38 H38 119.9 . . ?
N5 C39 C32 121.49(19) . . ?
N5 C39 C40 116.83(18) . . ?
C32 C39 C40 121.62(18) . . ?
C45 C40 C41 119.0(2) . . ?
C45 C40 C39 119.77(19) . . ?
C41 C40 C39 121.10(18) . . ?
C42 C41 C40 120.4(2) . . ?
C42 C41 H41 119.8 . . ?
C40 C41 H41 119.8 . . ?
C41 C42 C43 120.2(2) . . ?
C41 C42 H42 119.9 . . ?
C43 C42 H42 119.9 . . ?
C44 C43 C42 119.7(2) . . ?
C44 C43 H43 120.1 . . ?
C42 C43 H43 120.1 . . ?
C43 C44 C45 120.3(2) . . ?
C43 C44 H44 119.9 . . ?
C45 C44 H44 119.9 . . ?
C44 C45 C40 120.3(2) . . ?
C44 C45 H45 119.8 . . ?
C40 C45 H45 119.8 . . ?
C48 O46 Ag1 93.21(15) . . ?
O47 C48 O46 128.8(2) . . ?
O47 C48 C49 115.6(2) . . ?
O46 C48 C49 115.5(2) . . ?
F50 C49 F51 106.64(18) . . ?
F50 C49 F52 105.94(18) . . ?
F51 C49 F52 106.30(18) . . ?
F50 C49 C48 114.13(18) . . ?
F51 C49 C48 113.13(18) . . ?
F52 C49 C48 110.16(18) . . ?

loop_
_geom_bond_atom_site_label_1
_geom_bond_atom_site_label_2
_geom_bond_distance
_geom_bond_site_symmetry_2
_geom_bond_publ_flag
Ag1 N2 2.2356(17) . ?
Ag1 N3 2.2491(17) . ?
Ag1 O46 2.5496(19) . ?
N2 C19 1.322(3) . ?
N2 C11 1.370(3) . ?
N3 C32 1.326(3) . ?
N3 C26 1.376(3) . ?
N4 C12 1.323(3) . ?
N4 C6 1.364(3) . ?
N5 C39 1.320(3) . ?
N5 C31 1.368(3) . ?
C6 C11 1.408(3) . ?
C6 C7 1.418(3) . ?
C7 C8 1.369(3) . ?
C7 H7 0.9500 . ?
C8 C9 1.409(3) . ?
C8 H8 0.9500 . ?
C9 C10 1.367(3) . ?
C9 H9 0.9500 . ?
C10 C11 1.410(3) . ?
C10 H10 0.9500 . ?
C12 C19 1.445(3) . ?
C12 C13 1.491(3) . ?
C13 C18 1.394(3) . ?
C13 C14 1.399(3) . ?
C14 C15 1.387(3) . ?
C14 H14 0.9500 . ?
C15 C16 1.388(4) . ?
C15 H15 0.9500 . ?
C16 C17 1.384(4) . ?
C16 H16 0.9500 . ?
C17 C18 1.389(3) . ?
C17 H17 0.9500 . ?
C18 H18 0.9500 . ?
C19 C20 1.486(3) . ?
C20 C21 1.391(3) . ?
C20 C25 1.394(3) . ?
C21 C22 1.388(3) . ?
C21 H21 0.9500 . ?
C22 C23 1.388(4) . ?
C22 H22 0.9500 . ?
C23 C24 1.380(4) . ?
C23 H23 0.9500 . ?
C24 C25 1.388(3) . ?
C24 H24 0.9500 . ?
C25 H25 0.9500 . ?
C26 C27 1.409(3) . ?
C26 C31 1.414(3) . ?
C27 C28 1.368(3) . ?
C27 H27 0.9500 . ?
C28 C29 1.410(3) . ?
C28 H28 0.9500 . ?
C29 C30 1.368(3) . ?
C29 H29 0.9500 . ?
C30 C31 1.418(3) . ?
C30 H30 0.9500 . ?
C32 C39 1.440(3) . ?
C32 C33 1.490(3) . ?
C33 C34 1.390(3) . ?
C33 C38 1.394(3) . ?
C34 C35 1.391(3) . ?
C34 H34 0.9500 . ?
C35 C36 1.384(4) . ?
C35 H35 0.9500 . ?
C36 C37 1.385(4) . ?
C36 H36 0.9500 . ?
C37 C38 1.389(3) . ?
C37 H37 0.9500 . ?
C38 H38 0.9500 . ?
C39 C40 1.489(3) . ?
C40 C45 1.394(3) . ?
C40 C41 1.397(3) . ?
C41 C42 1.387(3) . ?
C41 H41 0.9500 . ?
C42 C43 1.385(3) . ?
C42 H42 0.9500 . ?
C43 C44 1.387(3) . ?
C43 H43 0.9500 . ?
C44 C45 1.388(3) . ?
C44 H44 0.9500 . ?
C45 H45 0.9500 . ?
O46 C48 1.232(3) . ?
O47 C48 1.232(3) . ?
C48 C49 1.539(3) . ?
C49 F50 1.332(3) . ?
C49 F51 1.334(3) . ?
C49 F52 1.345(2) . ?
